data_7035760
loop_
_publ_author_name
'Peng, Ye-Dong'
'Zhou, Lin-Sen'
'Chen, Li-Li'
'Ma, Lu'
'Zhao, Yue'
'Zhang, Wen-Wei'
'Zuo, Jing-Lin'

_publ_section_title
;
 Ferrocene-isocoumarin conjugated molecules: synthesis, structural
 characterization, electronic properties, and DFT-TDDFT computational
 study.
;
_journal_issue 32
_journal_name_full 'Dalton transactions (Cambridge, England : 2003)'
_journal_page_first 14465
_journal_page_last 14474
_journal_paper_doi 10.1039/c5dt02169c
_journal_volume 44
_journal_year 2015
_chemical_formula_sum 'C21 H16 Fe O4'
_chemical_formula_weight 388.19
_chemical_name_systematic
; 
 ? 
;
_space_group_IT_number 2
_symmetry_cell_setting triclinic
_symmetry_space_group_name_Hall '-P 1'
_symmetry_space_group_name_H-M 'P -1'
_atom_sites_solution_hydrogens geom
_atom_sites_solution_primary direct
_atom_sites_solution_secondary difmap
_audit_creation_method SHELXL-97
_audit_update_record
;
2015-04-20 deposited with the CCDC.
2015-07-13 downloaded from the CCDC.
;
_cell_angle_alpha 104.735(3)
_cell_angle_beta 92.002(3)
_cell_angle_gamma 99.754(2)
_cell_formula_units_Z 2
_cell_length_a 6.9465(11)
_cell_length_b 11.1130(18)
_cell_length_c 11.4780(19)
_cell_measurement_reflns_used 1281
_cell_measurement_temperature 293(2)
_cell_measurement_theta_max 24.44
_cell_measurement_theta_min 2.99
_cell_volume 841.7(2)
_computing_cell_refinement 'Bruker SMART'
_computing_data_collection 'Bruker SMART'
_computing_data_reduction 'Bruker SAINT'
_computing_molecular_graphics 'Bruker SHELXTL'
_computing_publication_material 'Bruker SHELXTL'
_computing_structure_refinement 'SHELXL-97 (Sheldrick, 1997)'
_computing_structure_solution 'SHELXS-97 (Sheldrick, 1990)'
_diffrn_ambient_temperature 293(2)
_diffrn_measured_fraction_theta_full 0.994
_diffrn_measured_fraction_theta_max 0.994
_diffrn_measurement_device_type 'CCD area detector'
_diffrn_measurement_method 'phi and omega scans'
_diffrn_radiation_monochromator graphite
_diffrn_radiation_source 'fine-focus sealed tube'
_diffrn_radiation_type MoK\a
_diffrn_radiation_wavelength 0.71073
_diffrn_reflns_av_R_equivalents 0.0220
_diffrn_reflns_av_sigmaI/netI 0.0481
_diffrn_reflns_limit_h_max 7
_diffrn_reflns_limit_h_min -8
_diffrn_reflns_limit_k_max 13
_diffrn_reflns_limit_k_min -10
_diffrn_reflns_limit_l_max 13
_diffrn_reflns_limit_l_min -11
_diffrn_reflns_number 4643
_diffrn_reflns_theta_full 25.01
_diffrn_reflns_theta_max 25.01
_diffrn_reflns_theta_min 1.84
_exptl_absorpt_coefficient_mu 0.920
_exptl_absorpt_correction_T_max 0.8232
_exptl_absorpt_correction_T_min 0.7827
_exptl_absorpt_correction_type multi-scan
_exptl_absorpt_process_details sadabs
_exptl_crystal_colour 'dark red'
_exptl_crystal_density_diffrn 1.532
_exptl_crystal_density_method 'not measured'
_exptl_crystal_description block
_exptl_crystal_F_000 400
_exptl_crystal_size_max 0.28
_exptl_crystal_size_mid 0.26
_exptl_crystal_size_min 0.22
_refine_diff_density_max 0.495
_refine_diff_density_min -0.249
_refine_diff_density_rms 0.058
_refine_ls_extinction_method none
_refine_ls_goodness_of_fit_ref 1.054
_refine_ls_hydrogen_treatment mixed
_refine_ls_matrix_type full
_refine_ls_number_parameters 236
_refine_ls_number_reflns 2957
_refine_ls_number_restraints 0
_refine_ls_restrained_S_all 1.054
_refine_ls_R_factor_all 0.0598
_refine_ls_R_factor_gt 0.0404
_refine_ls_shift/su_max 0.001
_refine_ls_shift/su_mean 0.000
_refine_ls_structure_factor_coef Fsqd
_refine_ls_weighting_details 'calc w=1/[\s^2^(Fo^2^)+(0.0524P)^2^+0.2225P] where P=(Fo^2^+2Fc^2^)/3'
_refine_ls_weighting_scheme calc
_refine_ls_wR_factor_gt 0.1023
_refine_ls_wR_factor_ref 0.1110
_reflns_number_gt 2293
_reflns_number_total 2957
_reflns_threshold_expression >2sigma(I)
_cod_data_source_file c5dt02169c2.cif
_cod_data_source_block pyd
_cod_depositor_comments
;
The following automatic conversions were performed:

'_symmetry_cell_setting' value 'Triclinic' changed to 'triclinic'
according to
/usr/data/users/saulius/crontab/automatic-downloads/rss-feeds/RSC/lib/dictionaries/cif_core.dic
dictionary named 'cif_core.dic' version 2.4.2 from 2011-04-26.

Automatic conversion script
Id: cif_fix_values 3271 2015-04-21 07:52:19Z andrius 

 Adding full bibliography for 7035760--7035761.cif.
;
_cod_original_sg_symbol_H-M 'P-1   '
_cod_database_code 7035760

loop_
_symmetry_equiv_pos_as_xyz
'x, y, z'
'-x, -y, -z'

loop_
_atom_site_label
_atom_site_type_symbol
_atom_site_fract_x
_atom_site_fract_y
_atom_site_fract_z
_atom_site_U_iso_or_equiv
_atom_site_adp_type
_atom_site_occupancy
_atom_site_symmetry_multiplicity
_atom_site_calc_flag
_atom_site_refinement_flags
C1 C 0.0702(6) 0.2184(3) 0.8661(4) 0.0539(10) Uani 1 1 d .
H1 H -0.0345 0.2183 0.8066 0.065 Uiso 1 1 calc R
C2 C 0.2634(6) 0.2831(3) 0.8764(4) 0.0599(11) Uani 1 1 d .
H2 H 0.3178 0.3368 0.8253 0.072 Uiso 1 1 calc R
C3 C 0.3671(6) 0.2590(4) 0.9747(4) 0.0656(12) Uani 1 1 d .
H3 H 0.5049 0.2929 1.0035 0.079 Uiso 1 1 calc R
C4 C 0.2345(6) 0.1772(4) 1.0225(4) 0.0545(10) Uani 1 1 d .
H4 H 0.2645 0.1433 1.0906 0.065 Uiso 1 1 calc R
C5 C 0.0529(5) 0.1528(3) 0.9567(3) 0.0494(9) Uani 1 1 d .
H5 H -0.0661 0.0986 0.9706 0.059 Uiso 1 1 calc R
C6 C 0.1834(5) -0.0253(3) 0.6782(3) 0.0459(9) Uani 1 1 d .
H6 H 0.0742 -0.0238 0.6225 0.055 Uiso 1 1 calc R
C7 C 0.1743(6) -0.0950(3) 0.7665(4) 0.0521(10) Uani 1 1 d .
H7 H 0.0574 -0.1492 0.7830 0.063 Uiso 1 1 calc R
C8 C 0.3622(6) -0.0711(3) 0.8276(4) 0.0534(10) Uani 1 1 d .
H8 H 0.3975 -0.1056 0.8943 0.064 Uiso 1 1 calc R
C9 C 0.4903(5) 0.0132(3) 0.7787(3) 0.0489(9) Uani 1 1 d .
H9 H 0.6295 0.0460 0.8043 0.059 Uiso 1 1 calc R
C10 C 0.3796(5) 0.0408(3) 0.6838(3) 0.0405(8) Uani 1 1 d .
C11 C 0.4517(5) 0.1266(3) 0.6105(3) 0.0368(8) Uani 1 1 d .
C12 C 0.3434(5) 0.1679(3) 0.5366(3) 0.0410(8) Uani 1 1 d .
H12 H 0.2083 0.1403 0.5265 0.049 Uiso 1 1 calc R
C13 C 0.4343(5) 0.2554(3) 0.4720(3) 0.0349(7) Uani 1 1 d .
C14 C 0.6372(5) 0.2934(3) 0.4877(3) 0.0380(8) Uani 1 1 d .
C15 C 0.7537(5) 0.2453(3) 0.5680(3) 0.0422(8) Uani 1 1 d .
C16 C 0.7305(5) 0.3795(3) 0.4291(3) 0.0476(9) Uani 1 1 d .
H16 H 0.8663 0.4030 0.4385 0.057 Uiso 1 1 calc R
C17 C 0.6233(5) 0.4298(3) 0.3575(3) 0.0479(9) Uani 1 1 d .
H17 H 0.6858 0.4897 0.3209 0.057 Uiso 1 1 calc R
C18 C 0.4197(5) 0.3911(3) 0.3396(3) 0.0393(8) Uani 1 1 d .
C19 C 0.3262(5) 0.3042(3) 0.3963(3) 0.0410(8) Uani 1 1 d .
H19 H 0.1908 0.2783 0.3839 0.049 Uiso 1 1 calc R
C20 C 0.3100(6) 0.4506(3) 0.2615(3) 0.0517(10) Uani 1 1 d .
C21 C 0.0147(7) 0.4508(5) 0.1602(4) 0.0782(14) Uani 1 1 d .
H21A H -0.0051 0.5340 0.2014 0.117 Uiso 1 1 calc R
H21B H -0.1101 0.3964 0.1330 0.117 Uiso 1 1 calc R
H21C H 0.0887 0.4555 0.0919 0.117 Uiso 1 1 calc R
Fe1 Fe 0.26102(7) 0.09501(4) 0.84518(4) 0.03767(18) Uani 1 1 d .
O1 O 0.9287(4) 0.2713(3) 0.5884(3) 0.0628(8) Uani 1 1 d .
O2 O 0.6530(3) 0.1621(2) 0.6256(2) 0.0447(6) Uani 1 1 d .
O3 O 0.1210(4) 0.4005(2) 0.2420(2) 0.0534(7) Uani 1 1 d .
O4 O 0.3840(4) 0.5328(3) 0.2192(3) 0.0751(9) Uani 1 1 d .

loop_
_atom_site_aniso_label
_atom_site_aniso_U_11
_atom_site_aniso_U_22
_atom_site_aniso_U_33
_atom_site_aniso_U_23
_atom_site_aniso_U_13
_atom_site_aniso_U_12
C1 0.066(3) 0.054(2) 0.054(3) 0.0249(19) 0.011(2) 0.029(2)
C2 0.083(3) 0.035(2) 0.065(3) 0.0170(19) 0.029(2) 0.010(2)
C3 0.058(3) 0.056(3) 0.069(3) -0.004(2) 0.004(2) 0.003(2)
C4 0.065(3) 0.058(2) 0.041(2) 0.0114(18) 0.002(2) 0.016(2)
C5 0.051(2) 0.048(2) 0.055(2) 0.0209(18) 0.0153(19) 0.0132(17)
C6 0.053(2) 0.043(2) 0.040(2) 0.0118(16) -0.0002(17) 0.0009(16)
C7 0.062(3) 0.040(2) 0.053(2) 0.0139(17) 0.011(2) 0.0009(17)
C8 0.070(3) 0.046(2) 0.054(3) 0.0236(19) 0.011(2) 0.0204(19)
C9 0.046(2) 0.058(2) 0.056(2) 0.0286(19) 0.0103(18) 0.0235(17)
C10 0.050(2) 0.0359(18) 0.037(2) 0.0099(15) 0.0077(16) 0.0102(15)
C11 0.0373(19) 0.0408(19) 0.0330(19) 0.0082(15) 0.0068(15) 0.0107(14)
C12 0.0333(18) 0.0440(19) 0.046(2) 0.0150(16) 0.0046(16) 0.0045(14)
C13 0.0369(18) 0.0343(17) 0.0321(18) 0.0066(14) 0.0045(15) 0.0059(13)
C14 0.0383(19) 0.0396(18) 0.036(2) 0.0070(15) 0.0093(15) 0.0094(14)
C15 0.034(2) 0.048(2) 0.042(2) 0.0069(16) 0.0049(16) 0.0099(15)
C16 0.039(2) 0.048(2) 0.052(2) 0.0108(18) 0.0120(18) 0.0016(16)
C17 0.053(2) 0.042(2) 0.051(2) 0.0191(17) 0.0161(19) 0.0048(17)
C18 0.049(2) 0.0343(18) 0.0340(19) 0.0076(14) 0.0084(16) 0.0074(15)
C19 0.042(2) 0.0425(19) 0.041(2) 0.0143(16) 0.0066(16) 0.0108(15)
C20 0.076(3) 0.044(2) 0.036(2) 0.0101(17) 0.005(2) 0.0151(19)
C21 0.091(3) 0.093(4) 0.068(3) 0.036(3) 0.004(3) 0.041(3)
Fe1 0.0429(3) 0.0359(3) 0.0367(3) 0.0140(2) 0.0029(2) 0.0073(2)
O1 0.0355(15) 0.089(2) 0.072(2) 0.0337(16) 0.0030(14) 0.0139(13)
O2 0.0393(13) 0.0522(14) 0.0479(15) 0.0202(12) 0.0047(11) 0.0119(11)
O3 0.0617(17) 0.0519(15) 0.0538(17) 0.0253(13) 0.0007(14) 0.0137(13)
O4 0.088(2) 0.071(2) 0.080(2) 0.0528(18) 0.0060(18) 0.0038(16)

loop_
_atom_type_symbol
_atom_type_description
_atom_type_scat_dispersion_real
_atom_type_scat_dispersion_imag
_atom_type_scat_source
C C 0.0033 0.0016 'International Tables Vol C Tables 4.2.6.8 and 6.1.1.4'
H H 0.0000 0.0000 'International Tables Vol C Tables 4.2.6.8 and 6.1.1.4'
Fe Fe 0.3463 0.8444 'International Tables Vol C Tables 4.2.6.8 and 6.1.1.4'
O O 0.0106 0.0060 'International Tables Vol C Tables 4.2.6.8 and 6.1.1.4'

loop_
_geom_angle_atom_site_label_1
_geom_angle_atom_site_label_2
_geom_angle_atom_site_label_3
_geom_angle
C2 C1 C5 107.7(4)
C2 C1 Fe1 69.3(2)
C5 C1 Fe1 69.8(2)
C2 C1 H1 126.2
C5 C1 H1 126.2
Fe1 C1 H1 126.2
C1 C2 C3 108.4(3)
C1 C2 Fe1 70.5(2)
C3 C2 Fe1 70.1(2)
C1 C2 H2 125.8
C3 C2 H2 125.8
Fe1 C2 H2 125.8
C4 C3 C2 107.1(4)
C4 C3 Fe1 69.7(2)
C2 C3 Fe1 69.0(2)
C4 C3 H3 126.5
C2 C3 H3 126.5
Fe1 C3 H3 126.5
C5 C4 C3 108.4(4)
C5 C4 Fe1 70.2(2)
C3 C4 Fe1 69.9(2)
C5 C4 H4 125.8
C3 C4 H4 125.8
Fe1 C4 H4 125.8
C4 C5 C1 108.5(3)
C4 C5 Fe1 69.8(2)
C1 C5 Fe1 69.8(2)
C4 C5 H5 125.8
C1 C5 H5 125.8
Fe1 C5 H5 125.8
C7 C6 C10 108.1(3)
C7 C6 Fe1 70.2(2)
C10 C6 Fe1 70.0(2)
C7 C6 H6 126.0
C10 C6 H6 126.0
Fe1 C6 H6 126.0
C8 C7 C6 108.1(3)
C8 C7 Fe1 69.9(2)
C6 C7 Fe1 69.0(2)
C8 C7 H7 126.0
C6 C7 H7 126.0
Fe1 C7 H7 126.0
C7 C8 C9 108.8(3)
C7 C8 Fe1 69.8(2)
C9 C8 Fe1 69.43(19)
C7 C8 H8 125.6
C9 C8 H8 125.6
Fe1 C8 H8 125.6
C8 C9 C10 107.5(3)
C8 C9 Fe1 70.1(2)
C10 C9 Fe1 69.53(19)
C8 C9 H9 126.2
C10 C9 H9 126.2
Fe1 C9 H9 126.2
C6 C10 C9 107.5(3)
C6 C10 C11 126.0(3)
C9 C10 C11 126.4(3)
C6 C10 Fe1 69.1(2)
C9 C10 Fe1 69.3(2)
C11 C10 Fe1 124.4(2)
C12 C11 O2 121.8(3)
C12 C11 C10 126.4(3)
O2 C11 C10 111.9(3)
C11 C12 C13 120.4(3)
C11 C12 H12 119.8
C13 C12 H12 119.8
C14 C13 C19 119.1(3)
C14 C13 C12 118.5(3)
C19 C13 C12 122.4(3)
C16 C14 C13 120.4(3)
C16 C14 C15 119.4(3)
C13 C14 C15 120.3(3)
O1 C15 O2 117.1(3)
O1 C15 C14 126.1(3)
O2 C15 C14 116.9(3)
C17 C16 C14 120.3(3)
C17 C16 H16 119.9
C14 C16 H16 119.9
C16 C17 C18 119.9(3)
C16 C17 H17 120.0
C18 C17 H17 120.0
C19 C18 C17 120.1(3)
C19 C18 C20 122.4(3)
C17 C18 C20 117.5(3)
C18 C19 C13 120.2(3)
C18 C19 H19 119.9
C13 C19 H19 119.9
O4 C20 O3 123.1(4)
O4 C20 C18 124.1(4)
O3 C20 C18 112.8(3)
O3 C21 H21A 109.5
O3 C21 H21B 109.5
H21A C21 H21B 109.5
O3 C21 H21C 109.5
H21A C21 H21C 109.5
H21B C21 H21C 109.5
C2 Fe1 C6 121.42(16)
C2 Fe1 C4 68.18(16)
C6 Fe1 C4 157.24(15)
C2 Fe1 C1 40.18(15)
C6 Fe1 C1 105.20(16)
C4 Fe1 C1 67.91(16)
C2 Fe1 C5 67.75(15)
C6 Fe1 C5 120.82(15)
C4 Fe1 C5 40.03(15)
C1 Fe1 C5 40.45(14)
C2 Fe1 C9 122.79(16)
C6 Fe1 C9 69.00(15)
C4 Fe1 C9 125.63(16)
C1 Fe1 C9 157.24(14)
C5 Fe1 C9 161.35(14)
C2 Fe1 C3 40.97(17)
C6 Fe1 C3 159.22(16)
C4 Fe1 C3 40.40(16)
C1 Fe1 C3 68.16(17)
C5 Fe1 C3 67.71(16)
C9 Fe1 C3 109.07(17)
C2 Fe1 C10 106.41(14)
C6 Fe1 C10 40.92(13)
C4 Fe1 C10 161.41(15)
C1 Fe1 C10 120.22(14)
C5 Fe1 C10 156.19(15)
C9 Fe1 C10 41.14(13)
C3 Fe1 C10 123.99(16)
C2 Fe1 C7 157.96(17)
C6 Fe1 C7 40.75(14)
C4 Fe1 C7 123.24(15)
C1 Fe1 C7 122.40(17)
C5 Fe1 C7 107.77(15)
C9 Fe1 C7 68.37(15)
C3 Fe1 C7 159.38(17)
C10 Fe1 C7 68.49(14)
C2 Fe1 C8 159.75(17)
C6 Fe1 C8 68.29(16)
C4 Fe1 C8 110.19(16)
C1 Fe1 C8 159.57(15)
C5 Fe1 C8 124.93(15)
C9 Fe1 C8 40.50(14)
C3 Fe1 C8 124.56(18)
C10 Fe1 C8 68.36(14)
C7 Fe1 C8 40.24(15)
C11 O2 C15 122.3(3)
C20 O3 C21 113.7(3)

loop_
_geom_bond_atom_site_label_1
_geom_bond_atom_site_label_2
_geom_bond_distance
C1 C2 1.397(5)
C1 C5 1.411(5)
C1 Fe1 2.041(4)
C1 H1 0.9800
C2 C3 1.423(6)
C2 Fe1 2.026(4)
C2 H2 0.9800
C3 C4 1.408(5)
C3 Fe1 2.040(4)
C3 H3 0.9800
C4 C5 1.396(5)
C4 Fe1 2.037(4)
C4 H4 0.9800
C5 Fe1 2.041(4)
C5 H5 0.9800
C6 C7 1.421(5)
C6 C10 1.425(5)
C6 Fe1 2.033(4)
C6 H6 0.9800
C7 C8 1.410(5)
C7 Fe1 2.049(4)
C7 H7 0.9800
C8 C9 1.417(5)
C8 Fe1 2.050(3)
C8 H8 0.9800
C9 C10 1.436(5)
C9 Fe1 2.042(3)
C9 H9 0.9800
C10 C11 1.464(4)
C10 Fe1 2.045(3)
C11 C12 1.330(4)
C11 O2 1.379(4)
C12 C13 1.444(4)
C12 H12 0.9300
C13 C14 1.392(4)
C13 C19 1.395(4)
C14 C16 1.392(5)
C14 C15 1.462(5)
C15 O1 1.201(4)
C15 O2 1.380(4)
C16 C17 1.369(5)
C16 H16 0.9300
C17 C18 1.399(5)
C17 H17 0.9300
C18 C19 1.384(4)
C18 C20 1.499(5)
C19 H19 0.9300
C20 O4 1.190(4)
C20 O3 1.324(5)
C21 O3 1.449(4)
C21 H21A 0.9600
C21 H21B 0.9600
C21 H21C 0.9600

loop_
_geom_torsion_atom_site_label_1
_geom_torsion_atom_site_label_2
_geom_torsion_atom_site_label_3
_geom_torsion_atom_site_label_4
_geom_torsion
C5 C1 C2 C3 -0.6(4)
Fe1 C1 C2 C3 -60.1(3)
C5 C1 C2 Fe1 59.5(3)
C1 C2 C3 C4 0.8(4)
Fe1 C2 C3 C4 -59.5(3)
C1 C2 C3 Fe1 60.3(3)
C2 C3 C4 C5 -0.8(4)
Fe1 C3 C4 C5 -59.8(3)
C2 C3 C4 Fe1 59.0(3)
C3 C4 C5 C1 0.4(4)
Fe1 C4 C5 C1 -59.2(3)
C3 C4 C5 Fe1 59.7(3)
C2 C1 C5 C4 0.1(4)
Fe1 C1 C5 C4 59.3(3)
C2 C1 C5 Fe1 -59.2(3)
C10 C6 C7 C8 0.8(4)
Fe1 C6 C7 C8 -59.2(3)
C10 C6 C7 Fe1 60.0(2)
C6 C7 C8 C9 0.0(4)
Fe1 C7 C8 C9 -58.6(3)
C6 C7 C8 Fe1 58.6(3)
C7 C8 C9 C10 -0.8(4)
Fe1 C8 C9 C10 -59.7(2)
C7 C8 C9 Fe1 58.9(3)
C7 C6 C10 C9 -1.3(4)
Fe1 C6 C10 C9 58.9(2)
C7 C6 C10 C11 -178.2(3)
Fe1 C6 C10 C11 -118.0(3)
C7 C6 C10 Fe1 -60.2(3)
C8 C9 C10 C6 1.3(4)
Fe1 C9 C10 C6 -58.7(2)
C8 C9 C10 C11 178.2(3)
Fe1 C9 C10 C11 118.2(3)
C8 C9 C10 Fe1 60.0(3)
C6 C10 C11 C12 7.9(6)
C9 C10 C11 C12 -168.4(4)
Fe1 C10 C11 C12 -80.0(4)
C6 C10 C11 O2 -171.8(3)
C9 C10 C11 O2 11.8(5)
Fe1 C10 C11 O2 100.3(3)
O2 C11 C12 C13 -1.9(5)
C10 C11 C12 C13 178.4(3)
C11 C12 C13 C14 1.0(5)
C11 C12 C13 C19 -178.1(3)
C19 C13 C14 C16 0.3(5)
C12 C13 C14 C16 -178.7(3)
C19 C13 C14 C15 179.0(3)
C12 C13 C14 C15 0.0(5)
C16 C14 C15 O1 -1.3(6)
C13 C14 C15 O1 180.0(3)
C16 C14 C15 O2 178.8(3)
C13 C14 C15 O2 0.1(5)
C13 C14 C16 C17 1.5(5)
C15 C14 C16 C17 -177.2(3)
C14 C16 C17 C18 -2.4(6)
C16 C17 C18 C19 1.5(5)
C16 C17 C18 C20 179.3(3)
C17 C18 C19 C13 0.3(5)
C20 C18 C19 C13 -177.4(3)
C14 C13 C19 C18 -1.2(5)
C12 C13 C19 C18 177.8(3)
C19 C18 C20 O4 173.8(4)
C17 C18 C20 O4 -3.9(6)
C19 C18 C20 O3 -7.4(5)
C17 C18 C20 O3 174.8(3)
C1 C2 Fe1 C6 75.7(3)
C3 C2 Fe1 C6 -165.4(2)
C1 C2 Fe1 C4 -81.2(2)
C3 C2 Fe1 C4 37.8(2)
C3 C2 Fe1 C1 119.0(3)
C1 C2 Fe1 C5 -37.8(2)
C3 C2 Fe1 C5 81.1(3)
C1 C2 Fe1 C9 159.6(2)
C3 C2 Fe1 C9 -81.4(3)
C1 C2 Fe1 C3 -119.0(3)
C1 C2 Fe1 C10 117.7(2)
C3 C2 Fe1 C10 -123.3(2)
C1 C2 Fe1 C7 44.6(5)
C3 C2 Fe1 C7 163.6(4)
C1 C2 Fe1 C8 -170.5(4)
C3 C2 Fe1 C8 -51.5(5)
C7 C6 Fe1 C2 -162.7(2)
C10 C6 Fe1 C2 78.5(2)
C7 C6 Fe1 C4 -53.5(5)
C10 C6 Fe1 C4 -172.2(3)
C7 C6 Fe1 C1 -122.4(2)
C10 C6 Fe1 C1 118.9(2)
C7 C6 Fe1 C5 -81.5(3)
C10 C6 Fe1 C5 159.74(19)
C7 C6 Fe1 C9 80.8(2)
C10 C6 Fe1 C9 -37.94(19)
C7 C6 Fe1 C3 169.4(4)
C10 C6 Fe1 C3 50.6(5)
C7 C6 Fe1 C10 118.8(3)
C10 C6 Fe1 C7 -118.8(3)
C7 C6 Fe1 C8 37.2(2)
C10 C6 Fe1 C8 -81.6(2)
C5 C4 Fe1 C2 80.9(2)
C3 C4 Fe1 C2 -38.3(3)
C5 C4 Fe1 C6 -38.9(5)
C3 C4 Fe1 C6 -158.1(4)
C5 C4 Fe1 C1 37.5(2)
C3 C4 Fe1 C1 -81.8(3)
C3 C4 Fe1 C5 -119.3(3)
C5 C4 Fe1 C9 -163.6(2)
C3 C4 Fe1 C9 77.2(3)
C5 C4 Fe1 C3 119.3(3)
C5 C4 Fe1 C10 157.3(4)
C3 C4 Fe1 C10 38.0(6)
C5 C4 Fe1 C7 -77.7(3)
C3 C4 Fe1 C7 163.0(3)
C5 C4 Fe1 C8 -120.7(2)
C3 C4 Fe1 C8 120.0(3)
C5 C1 Fe1 C2 -119.0(4)
C2 C1 Fe1 C6 -121.0(2)
C5 C1 Fe1 C6 120.0(2)
C2 C1 Fe1 C4 81.9(3)
C5 C1 Fe1 C4 -37.1(2)
C2 C1 Fe1 C5 119.0(4)
C2 C1 Fe1 C9 -49.2(5)
C5 C1 Fe1 C9 -168.2(4)
C2 C1 Fe1 C3 38.2(2)
C5 C1 Fe1 C3 -80.8(3)
C2 C1 Fe1 C10 -79.4(3)
C5 C1 Fe1 C10 161.6(2)
C2 C1 Fe1 C7 -161.8(2)
C5 C1 Fe1 C7 79.2(3)
C2 C1 Fe1 C8 170.6(4)
C5 C1 Fe1 C8 51.6(6)
C4 C5 Fe1 C2 -82.1(3)
C1 C5 Fe1 C2 37.6(2)
C4 C5 Fe1 C6 163.6(2)
C1 C5 Fe1 C6 -76.7(3)
C1 C5 Fe1 C4 119.7(3)
C4 C5 Fe1 C1 -119.7(3)
C4 C5 Fe1 C9 46.0(5)
C1 C5 Fe1 C9 165.7(4)
C4 C5 Fe1 C3 -37.7(2)
C1 C5 Fe1 C3 82.0(3)
C4 C5 Fe1 C10 -162.2(3)
C1 C5 Fe1 C10 -42.6(4)
C4 C5 Fe1 C7 120.9(2)
C1 C5 Fe1 C7 -119.4(3)
C4 C5 Fe1 C8 79.8(3)
C1 C5 Fe1 C8 -160.5(2)
C8 C9 Fe1 C2 164.6(2)
C10 C9 Fe1 C2 -76.9(3)
C8 C9 Fe1 C6 -80.8(2)
C10 C9 Fe1 C6 37.75(19)
C8 C9 Fe1 C4 79.3(3)
C10 C9 Fe1 C4 -162.2(2)
C8 C9 Fe1 C1 -159.9(4)
C10 C9 Fe1 C1 -41.4(5)
C8 C9 Fe1 C5 44.6(6)
C10 C9 Fe1 C5 163.1(4)
C8 C9 Fe1 C3 121.3(3)
C10 C9 Fe1 C3 -120.2(2)
C8 C9 Fe1 C10 -118.5(3)
C8 C9 Fe1 C7 -36.9(2)
C10 C9 Fe1 C7 81.6(2)
C10 C9 Fe1 C8 118.5(3)
C4 C3 Fe1 C2 118.6(3)
C4 C3 Fe1 C6 156.0(4)
C2 C3 Fe1 C6 37.5(6)
C2 C3 Fe1 C4 -118.6(3)
C4 C3 Fe1 C1 81.1(3)
C2 C3 Fe1 C1 -37.5(2)
C4 C3 Fe1 C5 37.3(2)
C2 C3 Fe1 C5 -81.2(3)
C4 C3 Fe1 C9 -123.0(2)
C2 C3 Fe1 C9 118.4(2)
C4 C3 Fe1 C10 -166.3(2)
C2 C3 Fe1 C10 75.1(3)
C4 C3 Fe1 C7 -43.9(6)
C2 C3 Fe1 C7 -162.5(4)
C4 C3 Fe1 C8 -80.6(3)
C2 C3 Fe1 C8 160.8(2)
C6 C10 Fe1 C2 -119.3(2)
C9 C10 Fe1 C2 121.4(2)
C11 C10 Fe1 C2 0.7(3)
C9 C10 Fe1 C6 -119.3(3)
C11 C10 Fe1 C6 120.1(4)
C6 C10 Fe1 C4 170.5(4)
C9 C10 Fe1 C4 51.3(5)
C11 C10 Fe1 C4 -69.4(6)
C6 C10 Fe1 C1 -78.0(2)
C9 C10 Fe1 C1 162.8(2)
C11 C10 Fe1 C1 42.1(3)
C6 C10 Fe1 C5 -47.4(4)
C9 C10 Fe1 C5 -166.7(3)
C11 C10 Fe1 C5 72.6(5)
C6 C10 Fe1 C9 119.3(3)
C11 C10 Fe1 C9 -120.7(4)
C6 C10 Fe1 C3 -160.7(2)
C9 C10 Fe1 C3 80.1(3)
C11 C10 Fe1 C3 -40.6(4)
C6 C10 Fe1 C7 38.0(2)
C9 C10 Fe1 C7 -81.3(2)
C11 C10 Fe1 C7 158.0(3)
C6 C10 Fe1 C8 81.4(2)
C9 C10 Fe1 C8 -37.9(2)
C11 C10 Fe1 C8 -158.6(3)
C8 C7 Fe1 C2 162.0(4)
C6 C7 Fe1 C2 42.4(5)
C8 C7 Fe1 C6 119.6(3)
C8 C7 Fe1 C4 -82.2(3)
C6 C7 Fe1 C4 158.2(2)
C8 C7 Fe1 C1 -165.5(2)
C6 C7 Fe1 C1 74.9(3)
C8 C7 Fe1 C5 -123.5(2)
C6 C7 Fe1 C5 116.9(2)
C8 C7 Fe1 C9 37.1(2)
C6 C7 Fe1 C9 -82.5(2)
C8 C7 Fe1 C3 -49.7(5)
C6 C7 Fe1 C3 -169.3(4)
C8 C7 Fe1 C10 81.5(2)
C6 C7 Fe1 C10 -38.1(2)
C6 C7 Fe1 C8 -119.6(3)
C7 C8 Fe1 C2 -160.5(4)
C9 C8 Fe1 C2 -40.2(6)
C7 C8 Fe1 C6 -37.6(2)
C9 C8 Fe1 C6 82.7(2)
C7 C8 Fe1 C4 118.0(2)
C9 C8 Fe1 C4 -121.7(2)
C7 C8 Fe1 C1 37.3(5)
C9 C8 Fe1 C1 157.6(4)
C7 C8 Fe1 C5 75.6(3)
C9 C8 Fe1 C5 -164.1(2)
C7 C8 Fe1 C9 -120.3(3)
C7 C8 Fe1 C3 161.0(2)
C9 C8 Fe1 C3 -78.7(3)
C7 C8 Fe1 C10 -81.8(2)
C9 C8 Fe1 C10 38.5(2)
C9 C8 Fe1 C7 120.3(3)
C12 C11 O2 C15 2.0(5)
C10 C11 O2 C15 -178.2(3)
O1 C15 O2 C11 179.1(3)
C14 C15 O2 C11 -1.0(5)
O4 C20 O3 C21 2.6(6)
C18 C20 O3 C21 -176.1(3)
